data_2216898
loop_
_publ_author_name
'Xu, Ying'
'Chen, Chun-Ling'
'Zhou, Jing'
'Li, Ming-Xue'

_publ_section_title
;
 <i>N</i>'-Ferrocenyl-2-hydroxybenzohydrazide
;
_journal_coeditor_code BH2153
_journal_issue 1
_journal_name_full 'Acta Crystallographica Section E'
_journal_page_first m177
_journal_page_last m177
_journal_paper_doi 10.1107/S1600536807065634
_journal_volume 64
_journal_year 2008
_chemical_formula_iupac '[Fe (C5 H5) (C13 H11 N2 O3)]'
_chemical_formula_moiety 'C18 H16 Fe N2 O3'
_chemical_formula_sum 'C18 H16 Fe N2 O3'
_chemical_formula_weight 364.18
_chemical_name_systematic
;
N'-Ferrocenyl-2-hydroxybenzohydrazide
;
_space_group_IT_number 15
_symmetry_cell_setting monoclinic
_symmetry_space_group_name_Hall '-C 2yc'
_symmetry_space_group_name_H-M 'C 1 2/c 1'
_atom_sites_solution_hydrogens geom
_atom_sites_solution_primary direct
_atom_sites_solution_secondary difmap
_audit_creation_method SHELXL97
_cell_angle_alpha 90.00
_cell_angle_beta 121.704(3)
_cell_angle_gamma 90.00
_cell_formula_units_Z 8
_cell_length_a 20.680(3)
_cell_length_b 9.9673(15)
_cell_length_c 16.941(3)
_cell_measurement_reflns_used 397
_cell_measurement_temperature 293(2)
_cell_measurement_theta_max 28.01
_cell_measurement_theta_min 2.32
_cell_volume 2970.9(8)
_computing_cell_refinement 'SAINT-Plus (Bruker, 2000)'
_computing_data_collection 'SMART (Bruker, 2000)'
_computing_data_reduction 'SAINT-Plus (Bruker, 2000)'
_computing_molecular_graphics 'SHELXTL  (Sheldrick, 1997b)'
_computing_publication_material 'SHELXL97 (Sheldrick, 1997a)'
_computing_structure_refinement 'SHELXL97 (Sheldrick, 1997a)'
_computing_structure_solution 'SHELXS97 (Sheldrick, 1997a)'
_diffrn_ambient_temperature 293(2)
_diffrn_measured_fraction_theta_full 0.997
_diffrn_measured_fraction_theta_max 0.997
_diffrn_measurement_device_type 'Bruker SMART APEX CCD area-detector'
_diffrn_measurement_method '0.3\% wide \w'
_diffrn_radiation_monochromator graphite
_diffrn_radiation_source 'fine-focus sealed tube'
_diffrn_radiation_type MoK\a
_diffrn_radiation_wavelength 0.71073
_diffrn_reflns_av_R_equivalents 0.1293
_diffrn_reflns_av_sigmaI/netI 0.2622
_diffrn_reflns_limit_h_max 18
_diffrn_reflns_limit_h_min -24
_diffrn_reflns_limit_k_max 11
_diffrn_reflns_limit_k_min -11
_diffrn_reflns_limit_l_max 20
_diffrn_reflns_limit_l_min -20
_diffrn_reflns_number 7479
_diffrn_reflns_theta_full 25.00
_diffrn_reflns_theta_max 25.00
_diffrn_reflns_theta_min 2.32
_exptl_absorpt_coefficient_mu 1.035
_exptl_absorpt_correction_T_max 0.8519
_exptl_absorpt_correction_T_min 0.8197
_exptl_absorpt_correction_type multi-scan
_exptl_absorpt_process_details '(SADABS; Bruker, 2000)'
_exptl_crystal_colour red
_exptl_crystal_density_diffrn 1.628
_exptl_crystal_density_method 'not measured'
_exptl_crystal_description block
_exptl_crystal_F_000 1504
_exptl_crystal_size_max 0.20
_exptl_crystal_size_mid 0.18
_exptl_crystal_size_min 0.16
_refine_diff_density_max 0.479
_refine_diff_density_min -0.336
_refine_ls_extinction_method none
_refine_ls_goodness_of_fit_ref 0.569
_refine_ls_hydrogen_treatment mixed
_refine_ls_matrix_type full
_refine_ls_number_parameters 230
_refine_ls_number_reflns 2611
_refine_ls_number_restraints 3
_refine_ls_restrained_S_all 0.567
_refine_ls_R_factor_all 0.1306
_refine_ls_R_factor_gt 0.0494
_refine_ls_shift/su_max 0.000
_refine_ls_shift/su_mean 0.000
_refine_ls_structure_factor_coef Fsqd
_refine_ls_weighting_details 'calc w=1/[\s^2^(Fo^2^)+(0.02P)^2^] where P=(Fo^2^+2Fc^2^)/3'
_refine_ls_weighting_scheme calc
_refine_ls_wR_factor_gt 0.0746
_refine_ls_wR_factor_ref 0.0857
_reflns_number_gt 1053
_reflns_number_total 2611
_reflns_threshold_expression I>2\s(I)
_cod_data_source_file bh2153.cif
_cod_data_source_block I
_cod_original_cell_volume 2970.8(8)
_cod_original_sg_symbol_H-M 'C 2/c'
_cod_database_code 2216898
_cod_database_fobs_code 2216898

loop_
_symmetry_equiv_pos_as_xyz
'x, y, z'
'-x, y, -z+1/2'
'x+1/2, y+1/2, z'
'-x+1/2, y+1/2, -z+1/2'
'-x, -y, -z'
'x, -y, z-1/2'
'-x+1/2, -y+1/2, -z'
'x+1/2, -y+1/2, z-1/2'

loop_
_atom_site_type_symbol
_atom_site_label
_atom_site_fract_x
_atom_site_fract_y
_atom_site_fract_z
_atom_site_U_iso_or_equiv
_atom_site_adp_type
_atom_site_calc_flag
_atom_site_refinement_flags
_atom_site_occupancy
Fe Fe1 0.94540(4) 0.77786(6) 0.86429(4) 0.03507(19) Uani d . 1
O O1 0.83150(16) 0.4726(3) 0.79890(19) 0.0410(9) Uani d . 1
O O2 0.92978(15) 0.2865(3) 0.63670(17) 0.0437(8) Uani d . 1
O O3 0.75985(16) 0.1341(3) 0.6733(2) 0.0417(8) Uani d DU 1
H H3B 0.7289(10) 0.099(3) 0.683(2) 0.060(9) Uiso d DU 1
N N1 0.9235(2) 0.3971(3) 0.7765(2) 0.0308(10) Uani d D 1
H H1B 0.9700(8) 0.387(4) 0.790(2) 0.058(16) Uiso d D 1
N N2 0.87479(18) 0.2969(4) 0.7205(2) 0.0340(9) Uani d DU 1
H H2B 0.8365(9) 0.276(3) 0.7248(17) 0.034(5) Uiso d DU 1
C C1 0.8498(3) 0.8152(5) 0.7406(3) 0.0489(14) Uani d . 1
H H1A 0.8151 0.7473 0.6970 0.059 Uiso calc R 1
C C2 0.8456(3) 0.8730(4) 0.8133(3) 0.0432(13) Uani d . 1
H H2A 0.8071 0.8530 0.8287 0.052 Uiso calc R 1
C C3 0.9052(3) 0.9656(4) 0.8594(3) 0.0451(14) Uani d . 1
H H3A 0.9161 1.0216 0.9126 0.054 Uiso calc R 1
C C4 0.9463(3) 0.9629(4) 0.8144(3) 0.0454(14) Uani d . 1
H H4A 0.9919 1.0160 0.8322 0.055 Uiso calc R 1
C C5 0.9131(3) 0.8688(5) 0.7419(3) 0.0529(15) Uani d . 1
H H5A 0.9302 0.8462 0.6995 0.064 Uiso calc R 1
C C6 1.0186(3) 0.6269(4) 0.8847(3) 0.0376(13) Uani d . 1
H H6A 1.0360 0.6011 0.8430 0.045 Uiso calc R 1
C C7 1.0541(2) 0.7191(4) 0.9589(3) 0.0415(13) Uani d . 1
H H7A 1.1002 0.7706 0.9767 0.050 Uiso calc R 1
C C8 1.0106(3) 0.7288(4) 1.0008(3) 0.0444(13) Uani d . 1
H H8A 1.0216 0.7865 1.0533 0.053 Uiso calc R 1
C C9 0.9489(3) 0.6410(4) 0.9538(3) 0.0337(12) Uani d . 1
H H9A 0.9093 0.6261 0.9681 0.040 Uiso calc R 1
C C10 0.9534(3) 0.5776(4) 0.8825(3) 0.0304(12) Uani d . 1
C C11 0.8976(3) 0.4797(4) 0.8161(3) 0.0302(12) Uani d . 1
C C12 0.8800(2) 0.2468(4) 0.6504(3) 0.0272(11) Uani d . 1
C C13 0.8246(2) 0.1417(4) 0.5917(3) 0.0269(11) Uani d . 1
C C14 0.8305(3) 0.0933(4) 0.5195(3) 0.0388(13) Uani d . 1
H H14A 0.8674 0.1284 0.5097 0.047 Uiso calc R 1
C C15 0.7828(3) -0.0064(4) 0.4615(3) 0.0490(15) Uani d . 1
H H15A 0.7875 -0.0372 0.4129 0.059 Uiso calc R 1
C C16 0.7285(3) -0.0601(4) 0.4754(3) 0.0422(14) Uani d . 1
H H16A 0.6968 -0.1283 0.4371 0.051 Uiso calc R 1
C C17 0.7214(2) -0.0123(4) 0.5463(3) 0.0375(13) Uani d . 1
H H17A 0.6845 -0.0485 0.5556 0.045 Uiso calc R 1
C C18 0.7675(3) 0.0877(4) 0.6038(3) 0.0300(12) Uani d . 1

loop_
_atom_site_aniso_label
_atom_site_aniso_U_11
_atom_site_aniso_U_22
_atom_site_aniso_U_33
_atom_site_aniso_U_12
_atom_site_aniso_U_13
_atom_site_aniso_U_23
Fe1 0.0332(4) 0.0339(3) 0.0390(4) 0.0019(4) 0.0195(3) -0.0003(4)
O1 0.0258(18) 0.0442(19) 0.058(2) -0.0049(17) 0.0251(17) -0.0128(15)
O2 0.0409(17) 0.061(2) 0.0440(17) -0.0154(18) 0.0328(15) -0.0120(16)
O3 0.0369(18) 0.052(2) 0.0518(19) -0.0128(17) 0.0345(16) -0.0080(16)
N1 0.026(2) 0.029(2) 0.043(2) 0.000(2) 0.022(2) -0.0085(17)
N2 0.029(2) 0.038(2) 0.043(2) -0.005(2) 0.0246(18) -0.0056(19)
C1 0.043(3) 0.058(3) 0.031(3) 0.006(3) 0.010(3) 0.001(2)
C2 0.044(3) 0.037(3) 0.056(3) 0.013(3) 0.031(3) 0.010(2)
C3 0.049(3) 0.031(3) 0.059(3) -0.007(3) 0.031(3) -0.007(2)
C4 0.042(3) 0.036(3) 0.066(4) 0.002(3) 0.034(3) 0.011(3)
C5 0.051(3) 0.069(4) 0.048(3) 0.019(3) 0.032(3) 0.021(3)
C6 0.033(3) 0.044(3) 0.033(3) 0.010(3) 0.016(2) -0.003(2)
C7 0.021(2) 0.033(3) 0.048(3) 0.011(3) 0.002(2) 0.005(3)
C8 0.049(3) 0.039(3) 0.040(3) 0.000(3) 0.020(3) -0.006(2)
C9 0.039(3) 0.029(3) 0.038(3) 0.002(2) 0.024(2) -0.002(2)
C10 0.028(3) 0.027(2) 0.037(3) -0.001(2) 0.018(2) -0.005(2)
C11 0.033(3) 0.028(3) 0.027(3) 0.001(3) 0.013(2) 0.003(2)
C12 0.024(2) 0.030(3) 0.031(2) 0.005(2) 0.016(2) 0.008(2)
C13 0.025(3) 0.023(2) 0.032(3) 0.000(2) 0.014(2) 0.002(2)
C14 0.038(3) 0.042(3) 0.046(3) 0.000(3) 0.028(3) 0.000(2)
C15 0.052(4) 0.056(3) 0.045(3) -0.006(3) 0.030(3) -0.014(3)
C16 0.038(3) 0.043(3) 0.044(3) -0.017(3) 0.021(3) -0.019(2)
C17 0.033(3) 0.040(3) 0.041(3) -0.012(2) 0.020(3) -0.007(2)
C18 0.034(3) 0.030(3) 0.031(3) 0.005(2) 0.020(2) 0.002(2)

loop_
_atom_type_symbol
_atom_type_description
_atom_type_scat_dispersion_real
_atom_type_scat_dispersion_imag
_atom_type_scat_source
C C 0.0033 0.0016 'International Tables Vol C Tables 4.2.6.8 and 6.1.1.4'
H H 0.0000 0.0000 'International Tables Vol C Tables 4.2.6.8 and 6.1.1.4'
N N 0.0061 0.0033 'International Tables Vol C Tables 4.2.6.8 and 6.1.1.4'
O O 0.0106 0.0060 'International Tables Vol C Tables 4.2.6.8 and 6.1.1.4'
Fe Fe 0.3463 0.8444 'International Tables Vol C Tables 4.2.6.8 and 6.1.1.4'

loop_
_geom_angle_atom_site_label_1
_geom_angle_atom_site_label_2
_geom_angle_atom_site_label_3
_geom_angle
C2 Fe1 C9 105.43(18)
C2 Fe1 C10 121.17(19)
C9 Fe1 C10 41.01(16)
C2 Fe1 C1 40.79(16)
C9 Fe1 C1 122.31(19)
C10 Fe1 C1 107.34(18)
C2 Fe1 C5 68.7(2)
C9 Fe1 C5 159.32(19)
C10 Fe1 C5 123.77(19)
C1 Fe1 C5 40.53(17)
C2 Fe1 C6 158.24(18)
C9 Fe1 C6 68.96(18)
C10 Fe1 C6 40.98(16)
C1 Fe1 C6 123.23(18)
C5 Fe1 C6 108.72(19)
C2 Fe1 C3 40.66(16)
C9 Fe1 C3 120.45(18)
C10 Fe1 C3 156.7(2)
C1 Fe1 C3 68.42(18)
C5 Fe1 C3 68.83(19)
C6 Fe1 C3 160.36(19)
C2 Fe1 C8 121.38(19)
C9 Fe1 C8 40.51(16)
C10 Fe1 C8 68.62(17)
C1 Fe1 C8 158.0(2)
C5 Fe1 C8 159.5(2)
C6 Fe1 C8 68.81(18)
C3 Fe1 C8 106.29(19)
C2 Fe1 C4 67.96(18)
C9 Fe1 C4 157.47(19)
C10 Fe1 C4 160.9(2)
C1 Fe1 C4 67.63(19)
C5 Fe1 C4 40.48(17)
C6 Fe1 C4 125.03(19)
C3 Fe1 C4 40.59(17)
C8 Fe1 C4 123.09(19)
C2 Fe1 C7 158.59(19)
C9 Fe1 C7 68.03(18)
C10 Fe1 C7 68.14(18)
C1 Fe1 C7 159.89(19)
C5 Fe1 C7 124.4(2)
C6 Fe1 C7 40.55(15)
C3 Fe1 C7 123.62(18)
C8 Fe1 C7 40.54(16)
C4 Fe1 C7 109.83(19)
C18 O3 H3B 120(3)
C11 N1 N2 116.7(4)
C11 N1 H1B 128(2)
N2 N1 H1B 114(2)
C12 N2 N1 120.5(3)
C12 N2 H2B 119(2)
N1 N2 H2B 120(2)
C5 C1 C2 108.5(4)
C5 C1 Fe1 70.0(3)
C2 C1 Fe1 69.1(3)
C5 C1 H1A 125.7
C2 C1 H1A 125.7
Fe1 C1 H1A 125.7
C3 C2 C1 108.5(4)
C3 C2 Fe1 70.6(3)
C1 C2 Fe1 70.1(3)
C3 C2 H2A 125.8
C1 C2 H2A 125.8
Fe1 C2 H2A 125.8
C2 C3 C4 106.8(4)
C2 C3 Fe1 68.8(2)
C4 C3 Fe1 69.8(3)
C2 C3 H3A 126.6
C4 C3 H3A 126.6
Fe1 C3 H3A 126.6
C5 C4 C3 109.2(4)
C5 C4 Fe1 69.5(3)
C3 C4 Fe1 69.6(3)
C5 C4 H4A 125.4
C3 C4 H4A 125.4
Fe1 C4 H4A 125.4
C1 C5 C4 107.0(5)
C1 C5 Fe1 69.5(3)
C4 C5 Fe1 70.0(3)
C1 C5 H5A 126.5
C4 C5 H5A 126.5
Fe1 C5 H5A 126.5
C7 C6 C10 107.0(4)
C7 C6 Fe1 70.3(2)
C10 C6 Fe1 68.9(2)
C7 C6 H6A 126.5
C10 C6 H6A 126.5
Fe1 C6 H6A 126.5
C8 C7 C6 108.7(4)
C8 C7 Fe1 69.2(2)
C6 C7 Fe1 69.2(2)
C8 C7 H7A 125.6
C6 C7 H7A 125.6
Fe1 C7 H7A 125.6
C9 C8 C7 107.6(4)
C9 C8 Fe1 69.0(2)
C7 C8 Fe1 70.2(2)
C9 C8 H8A 126.2
C7 C8 H8A 126.2
Fe1 C8 H8A 126.2
C8 C9 C10 108.4(4)
C8 C9 Fe1 70.5(2)
C10 C9 Fe1 69.5(2)
C8 C9 H9A 125.8
C10 C9 H9A 125.8
Fe1 C9 H9A 125.8
C9 C10 C6 108.2(4)
C9 C10 C11 124.8(4)
C6 C10 C11 127.0(4)
C9 C10 Fe1 69.5(2)
C6 C10 Fe1 70.2(2)
C11 C10 Fe1 124.7(3)
O1 C11 N1 121.9(4)
O1 C11 C10 122.7(4)
N1 C11 C10 115.3(4)
O2 C12 N2 120.7(4)
O2 C12 C13 121.8(4)
N2 C12 C13 117.6(4)
C14 C13 C18 117.9(4)
C14 C13 C12 116.4(4)
C18 C13 C12 125.7(4)
C13 C14 C15 121.4(5)
C13 C14 H14A 119.3
C15 C14 H14A 119.3
C16 C15 C14 120.1(5)
C16 C15 H15A 120.0
C14 C15 H15A 120.0
C17 C16 C15 119.3(4)
C17 C16 H16A 120.3
C15 C16 H16A 120.3
C18 C17 C16 121.4(4)
C18 C17 H17A 119.3
C16 C17 H17A 119.3
O3 C18 C17 120.8(4)
O3 C18 C13 119.2(4)
C17 C18 C13 120.0(4)

loop_
_geom_bond_atom_site_label_1
_geom_bond_atom_site_label_2
_geom_bond_distance
Fe1 C2 2.008(4)
Fe1 C9 2.013(4)
Fe1 C10 2.014(4)
Fe1 C1 2.021(4)
Fe1 C5 2.028(5)
Fe1 C6 2.031(4)
Fe1 C3 2.031(4)
Fe1 C8 2.031(4)
Fe1 C4 2.033(4)
Fe1 C7 2.045(4)
O1 C11 1.240(5)
O2 C12 1.233(4)
O3 C18 1.349(5)
O3 H3B 0.822(10)
N1 C11 1.340(5)
N1 N2 1.381(4)
N1 H1B 0.871(10)
N2 C12 1.343(5)
N2 H2B 0.860(10)
C1 C5 1.402(6)
C1 C2 1.404(6)
C1 H1A 0.9800
C2 C3 1.403(6)
C2 H2A 0.9800
C3 C4 1.410(6)
C3 H3A 0.9800
C4 C5 1.405(6)
C4 H4A 0.9800
C5 H5A 0.9800
C6 C7 1.412(5)
C6 C10 1.416(6)
C6 H6A 0.9800
C7 C8 1.412(6)
C7 H7A 0.9800
C8 C9 1.400(5)
C8 H8A 0.9800
C9 C10 1.410(5)
C9 H9A 0.9800
C10 C11 1.478(5)
C12 C13 1.484(5)
C13 C14 1.379(6)
C13 C18 1.407(6)
C14 C15 1.381(5)
C14 H14A 0.9300
C15 C16 1.373(6)
C15 H15A 0.9300
C16 C17 1.370(6)
C16 H16A 0.9300
C17 C18 1.369(5)
C17 H17A 0.9300

loop_
_geom_hbond_atom_site_label_D
_geom_hbond_atom_site_label_H
_geom_hbond_atom_site_label_A
_geom_hbond_site_symmetry_A
_geom_hbond_distance_DH
_geom_hbond_distance_HA
_geom_hbond_distance_DA
_geom_hbond_angle_DHA
_geom_hbond_publ_flag
N2 H2B O3 . 0.860(10) 1.95(2) 2.631(4) 135(3) yes
O3 H3B O1 4_646 0.822(10) 1.908(15) 2.705(4) 163(4) yes
N1 H1B O2 2_756 0.871(10) 2.03(2) 2.810(4) 148(4) yes
